data_7219722
loop_
_publ_author_name
'Zabierowski, Piotr'
'Matoga, Dariusz'
'Nitek, Wojciech'

_publ_section_title
;
 Cobalt(II) and copper(II) supramolecular networks with 1-iminoisoindoline
 asymmetric pincer
;
_journal_name_full 'RSC Adv.'
_journal_paper_doi 10.1039/C5RA02063H
_journal_year 2015
_chemical_formula_sum 'C20 H18 Cl2 Cu N4'
_chemical_formula_weight 448.82
_chemical_name_systematic '[Cu(pap)Cl2]'
_space_group_IT_number 14
_symmetry_cell_setting monoclinic
_symmetry_space_group_name_Hall '-P 2ybc'
_symmetry_space_group_name_H-M 'P 1 21/c 1'
_atom_sites_solution_hydrogens geom
_atom_sites_solution_primary direct
_atom_sites_solution_secondary difmap
_audit_conform_dict_location ftp://ftp.iucr.org/pub/cif_core.dic
_audit_conform_dict_name cif_core.dic
_audit_conform_dict_version 2.4
_audit_creation_date 2013-02-04
_audit_creation_method 'WinGX routine CIF_UPDATE'
_audit_update_record
;
2015-02-13 deposited with the CCDC.
2015-02-27 downloaded from the CCDC.
;
_cell_angle_alpha 90.000(5)
_cell_angle_beta 97.171(5)
_cell_angle_gamma 90.000(5)
_cell_formula_units_Z 4
_cell_length_a 8.221(5)
_cell_length_b 14.202(5)
_cell_length_c 16.421(5)
_cell_measurement_temperature 293(2)
_cell_volume 1902.2(15)
_computing_structure_refinement 'SHELXL-97 (Sheldrick, 1997)'
_diffrn_ambient_temperature 293(2)
_diffrn_measured_fraction_theta_full 0.996
_diffrn_measured_fraction_theta_max 0.996
_diffrn_radiation_monochromator graphite
_diffrn_radiation_source 'fine-focus sealed tube'
_diffrn_radiation_type MoK\a
_diffrn_radiation_wavelength 0.71069
_diffrn_reflns_av_R_equivalents 0.0457
_diffrn_reflns_av_sigmaI/netI 0.0234
_diffrn_reflns_limit_h_max 9
_diffrn_reflns_limit_h_min -9
_diffrn_reflns_limit_k_max 17
_diffrn_reflns_limit_k_min -16
_diffrn_reflns_limit_l_max 19
_diffrn_reflns_limit_l_min -19
_diffrn_reflns_number 25442
_diffrn_reflns_theta_full 25.34
_diffrn_reflns_theta_max 25.34
_diffrn_reflns_theta_min 1.90
_exptl_absorpt_coefficient_mu 1.442
_exptl_absorpt_correction_T_max 1.00000
_exptl_absorpt_correction_T_min 0.54746
_exptl_absorpt_correction_type multi-scan
_exptl_absorpt_process_details
;
CrysAlisPro, Agilent Technologies,
Version 1.171.36.20 (release 27-06-2012 CrysAlis171 .NET)
(compiled Jul 11 2012,15:38:31)
Empirical absorption correction using spherical harmonics,
 implemented in SCALE3 ABSPACK scaling algorithm.
;
_exptl_crystal_colour green
_exptl_crystal_density_diffrn 1.567
_exptl_crystal_density_method 'not measured'
_exptl_crystal_description prism
_exptl_crystal_F_000 916
_exptl_crystal_size_max 0.18
_exptl_crystal_size_mid 0.14
_exptl_crystal_size_min 0.08
_refine_diff_density_max 0.693
_refine_diff_density_min -0.695
_refine_diff_density_rms 0.083
_refine_ls_extinction_method none
_refine_ls_goodness_of_fit_ref 1.087
_refine_ls_hydrogen_treatment constr
_refine_ls_matrix_type full
_refine_ls_number_parameters 244
_refine_ls_number_reflns 3470
_refine_ls_number_restraints 0
_refine_ls_restrained_S_all 1.087
_refine_ls_R_factor_all 0.0694
_refine_ls_R_factor_gt 0.0531
_refine_ls_shift/su_max 0.000
_refine_ls_shift/su_mean 0.000
_refine_ls_structure_factor_coef Fsqd
_refine_ls_weighting_details 'calc w=1/[\s^2^(Fo^2^)+(0.0808P)^2^+2.6927P] where P=(Fo^2^+2Fc^2^)/3'
_refine_ls_weighting_scheme calc
_refine_ls_wR_factor_gt 0.1454
_refine_ls_wR_factor_ref 0.1601
_reflns_number_gt 2771
_reflns_number_total 3470
_reflns_threshold_expression >2sigma(I)
_cod_data_source_file c5ra02063h2.cif
_cod_data_source_block 1
_cod_original_sg_symbol_H-M P21/c
_cod_database_code 7219722

loop_
_symmetry_equiv_pos_as_xyz
'x, y, z'
'-x, y+1/2, -z+1/2'
'-x, -y, -z'
'x, -y-1/2, z-1/2'

loop_
_atom_site_label
_atom_site_type_symbol
_atom_site_fract_x
_atom_site_fract_y
_atom_site_fract_z
_atom_site_U_iso_or_equiv
_atom_site_adp_type
_atom_site_occupancy
_atom_site_symmetry_multiplicity
_atom_site_calc_flag
_atom_site_refinement_flags
Cu1 Cu 0.14681(8) 0.23906(4) 0.13038(3) 0.0533(2) Uani 1 1 d .
Cl1 Cl 0.39550(16) 0.14341(9) 0.10678(9) 0.0687(4) Uani 1 1 d .
Cl2 Cl 0.0154(2) 0.17025(12) 0.23107(7) 0.0894(6) Uani 1 1 d .
N1 N 0.0067(4) 0.1744(2) 0.0388(2) 0.0434(8) Uani 1 1 d .
C1 C -0.1045(6) 0.1063(3) 0.0444(3) 0.0533(11) Uani 1 1 d .
H1 H -0.1313 0.0906 0.0961 0.064 Uiso 1 1 calc R
C2 C -0.1806(6) 0.0586(4) -0.0224(3) 0.0627(14) Uani 1 1 d .
H2 H -0.2562 0.0113 -0.0161 0.075 Uiso 1 1 calc R
C3 C -0.1429(6) 0.0823(4) -0.0982(3) 0.0627(14) Uani 1 1 d .
H3 H -0.1917 0.0506 -0.1444 0.075 Uiso 1 1 calc R
C4 C -0.0312(6) 0.1539(4) -0.1060(3) 0.0566(12) Uani 1 1 d .
H4 H -0.0058 0.1715 -0.1575 0.068 Uiso 1 1 calc R
C5 C 0.0417(5) 0.1989(3) -0.0362(3) 0.0424(9) Uani 1 1 d .
C6 C 0.1643(6) 0.2765(3) -0.0382(3) 0.0456(10) Uani 1 1 d .
H07A H 0.2725 0.2503 -0.0406 0.055 Uiso 1 1 calc R
H07B H 0.1356 0.3154 -0.0864 0.055 Uiso 1 1 calc R
N2 N 0.1642(4) 0.3332(2) 0.0361(2) 0.0389(7) Uani 1 1 d .
C7 C 0.1964(5) 0.4227(3) 0.0341(2) 0.0387(9) Uani 1 1 d .
C8 C 0.2598(5) 0.4842(3) -0.0278(3) 0.0436(10) Uani 1 1 d .
C9 C 0.3095(6) 0.4644(4) -0.1044(3) 0.0572(12) Uani 1 1 d .
H9 H 0.3055 0.4035 -0.1253 0.069 Uiso 1 1 calc R
C10 C 0.3652(7) 0.5393(5) -0.1482(4) 0.0744(17) Uani 1 1 d .
H10 H 0.3959 0.5287 -0.2000 0.089 Uiso 1 1 calc R
C11 C 0.3758(7) 0.6297(5) -0.1155(4) 0.0804(19) Uani 1 1 d .
H11 H 0.4138 0.6785 -0.1459 0.096 Uiso 1 1 calc R
C12 C 0.3316(7) 0.6484(4) -0.0399(4) 0.0712(16) Uani 1 1 d .
H12 H 0.3400 0.7089 -0.0181 0.085 Uiso 1 1 calc R
C13 C 0.2739(6) 0.5745(3) 0.0033(3) 0.0528(11) Uani 1 1 d .
C14 C 0.2232(6) 0.5769(3) 0.0872(3) 0.0540(11) Uani 1 1 d .
H14A H 0.3142 0.5937 0.1281 0.065 Uiso 1 1 calc R
H14B H 0.1338 0.6207 0.0904 0.065 Uiso 1 1 calc R
N3 N 0.1714(4) 0.4803(2) 0.0975(2) 0.0436(8) Uani 1 1 d .
C15 C 0.1015(5) 0.4502(3) 0.1702(3) 0.0455(10) Uani 1 1 d .
H15A H 0.0155 0.4045 0.1547 0.055 Uiso 1 1 calc R
H15B H 0.0526 0.5039 0.1943 0.055 Uiso 1 1 calc R
C16 C 0.2282(5) 0.4075(3) 0.2322(2) 0.0419(9) Uani 1 1 d .
C17 C 0.3037(6) 0.4600(4) 0.2979(3) 0.0557(12) Uani 1 1 d .
H17 H 0.2749 0.5225 0.3047 0.067 Uiso 1 1 calc R
C18 C 0.4223(7) 0.4173(4) 0.3530(3) 0.0641(14) Uani 1 1 d .
H18 H 0.4726 0.4502 0.3982 0.077 Uiso 1 1 calc R
C19 C 0.4648(7) 0.3250(4) 0.3397(3) 0.0639(14) Uani 1 1 d .
H19 H 0.5450 0.2953 0.3757 0.077 Uiso 1 1 calc R
C20 C 0.3875(6) 0.2771(3) 0.2726(3) 0.0537(12) Uani 1 1 d .
H20 H 0.4170 0.2150 0.2639 0.064 Uiso 1 1 calc R
N4 N 0.2714(4) 0.3174(2) 0.2198(2) 0.0436(8) Uani 1 1 d .

loop_
_atom_site_aniso_label
_atom_site_aniso_U_11
_atom_site_aniso_U_22
_atom_site_aniso_U_33
_atom_site_aniso_U_23
_atom_site_aniso_U_13
_atom_site_aniso_U_12
Cu1 0.0649(4) 0.0468(3) 0.0466(4) 0.0023(2) 0.0011(3) -0.0125(3)
Cl1 0.0575(7) 0.0468(6) 0.0957(10) -0.0186(6) -0.0143(7) 0.0070(5)
Cl2 0.1276(14) 0.0999(11) 0.0397(7) 0.0064(7) 0.0063(7) -0.0748(11)
N1 0.051(2) 0.0378(18) 0.0401(19) -0.0022(14) 0.0007(15) -0.0066(15)
C1 0.056(3) 0.050(3) 0.052(3) -0.002(2) -0.001(2) -0.016(2)
C2 0.054(3) 0.054(3) 0.074(4) -0.007(2) -0.014(3) -0.013(2)
C3 0.061(3) 0.060(3) 0.061(3) -0.020(3) -0.015(2) -0.001(2)
C4 0.063(3) 0.063(3) 0.041(2) -0.008(2) -0.003(2) 0.007(2)
C5 0.046(2) 0.040(2) 0.040(2) -0.0044(17) -0.0001(17) 0.0030(18)
C6 0.056(3) 0.047(2) 0.035(2) 0.0006(17) 0.0078(18) -0.0014(19)
N2 0.0455(19) 0.0357(17) 0.0358(17) 0.0000(13) 0.0062(14) -0.0020(14)
C7 0.035(2) 0.041(2) 0.040(2) 0.0073(17) 0.0035(16) 0.0030(16)
C8 0.034(2) 0.048(2) 0.048(2) 0.0166(19) -0.0002(17) -0.0002(17)
C9 0.050(3) 0.069(3) 0.054(3) 0.020(2) 0.012(2) 0.001(2)
C10 0.053(3) 0.107(5) 0.065(3) 0.038(3) 0.017(3) -0.002(3)
C11 0.062(3) 0.083(4) 0.095(5) 0.050(4) 0.009(3) -0.015(3)
C12 0.060(3) 0.055(3) 0.096(4) 0.032(3) -0.002(3) -0.013(2)
C13 0.042(2) 0.046(2) 0.068(3) 0.019(2) -0.001(2) -0.0007(19)
C14 0.054(3) 0.038(2) 0.068(3) 0.004(2) 0.000(2) -0.0020(19)
N3 0.050(2) 0.0333(17) 0.049(2) 0.0013(15) 0.0085(16) -0.0020(15)
C15 0.049(2) 0.043(2) 0.047(2) -0.0074(18) 0.0124(19) -0.0018(18)
C16 0.045(2) 0.047(2) 0.035(2) -0.0064(17) 0.0129(17) -0.0118(18)
C17 0.058(3) 0.058(3) 0.053(3) -0.016(2) 0.013(2) -0.013(2)
C18 0.064(3) 0.080(4) 0.047(3) -0.014(3) 0.004(2) -0.022(3)
C19 0.067(3) 0.077(4) 0.045(3) 0.009(2) -0.005(2) -0.018(3)
C20 0.066(3) 0.047(3) 0.045(2) 0.009(2) -0.004(2) -0.013(2)
N4 0.052(2) 0.0424(19) 0.0357(18) 0.0036(15) 0.0031(15) -0.0149(16)

loop_
_atom_type_symbol
_atom_type_description
_atom_type_scat_dispersion_real
_atom_type_scat_dispersion_imag
_atom_type_scat_source
C C 0.0033 0.0016 'International Tables Vol C Tables 4.2.6.8 and 6.1.1.4'
H H 0.0000 0.0000 'International Tables Vol C Tables 4.2.6.8 and 6.1.1.4'
N N 0.0061 0.0033 'International Tables Vol C Tables 4.2.6.8 and 6.1.1.4'
Cl Cl 0.1484 0.1585 'International Tables Vol C Tables 4.2.6.8 and 6.1.1.4'
Cu Cu 0.3201 1.2651 'International Tables Vol C Tables 4.2.6.8 and 6.1.1.4'

loop_
_geom_angle_atom_site_label_1
_geom_angle_atom_site_label_2
_geom_angle_atom_site_label_3
_geom_angle
N1 Cu1 N4 173.37(15)
N1 Cu1 N2 79.68(14)
N4 Cu1 N2 96.42(13)
N1 Cu1 Cl2 93.85(11)
N4 Cu1 Cl2 87.30(11)
N2 Cu1 Cl2 153.67(12)
N1 Cu1 Cl1 92.24(12)
N4 Cu1 Cl1 93.50(12)
N2 Cu1 Cl1 95.74(11)
Cl2 Cu1 Cl1 110.08(7)
C1 N1 C5 118.2(4)
C1 N1 Cu1 127.9(3)
C5 N1 Cu1 113.7(3)
N1 C1 C2 123.3(5)
N1 C1 H1 118.4
C2 C1 H1 118.4
C3 C2 C1 118.4(5)
C3 C2 H2 120.8
C1 C2 H2 120.8
C2 C3 C4 119.7(4)
C2 C3 H3 120.2
C4 C3 H3 120.2
C5 C4 C3 119.0(5)
C5 C4 H4 120.5
C3 C4 H4 120.5
N1 C5 C4 121.4(4)
N1 C5 C6 115.5(3)
C4 C5 C6 123.1(4)
N2 C6 C5 108.5(3)
N2 C6 H07A 110.0
C5 C6 H07A 110.0
N2 C6 H07B 110.0
C5 C6 H07B 110.0
H07A C6 H07B 108.4
C7 N2 C6 119.7(3)
C7 N2 Cu1 133.3(3)
C6 N2 Cu1 106.0(2)
N2 C7 N3 121.1(4)
N2 C7 C8 133.2(4)
N3 C7 C8 105.7(4)
C13 C8 C9 119.9(4)
C13 C8 C7 108.4(4)
C9 C8 C7 131.6(4)
C10 C9 C8 117.6(5)
C10 C9 H9 121.2
C8 C9 H9 121.2
C11 C10 C9 121.0(6)
C11 C10 H10 119.5
C9 C10 H10 119.5
C12 C11 C10 121.4(5)
C12 C11 H11 119.3
C10 C11 H11 119.3
C11 C12 C13 117.8(6)
C11 C12 H12 121.1
C13 C12 H12 121.1
C8 C13 C12 122.3(5)
C8 C13 C14 110.0(4)
C12 C13 C14 127.6(5)
N3 C14 C13 101.9(4)
N3 C14 H14A 111.4
C13 C14 H14A 111.4
N3 C14 H14B 111.4
C13 C14 H14B 111.4
H14A C14 H14B 109.3
C7 N3 C15 124.5(3)
C7 N3 C14 113.9(4)
C15 N3 C14 121.6(4)
N3 C15 C16 111.5(3)
N3 C15 H15A 109.3
C16 C15 H15A 109.3
N3 C15 H15B 109.3
C16 C15 H15B 109.3
H15A C15 H15B 108.0
N4 C16 C17 121.6(4)
N4 C16 C15 117.2(3)
C17 C16 C15 121.2(4)
C18 C17 C16 118.8(5)
C18 C17 H17 120.6
C16 C17 H17 120.6
C19 C18 C17 118.9(5)
C19 C18 H18 120.5
C17 C18 H18 120.5
C20 C19 C18 119.6(5)
C20 C19 H19 120.2
C18 C19 H19 120.2
N4 C20 C19 121.8(5)
N4 C20 H20 119.1
C19 C20 H20 119.1
C20 N4 C16 119.2(4)
C20 N4 Cu1 119.5(3)
C16 N4 Cu1 120.9(3)

loop_
_geom_bond_atom_site_label_1
_geom_bond_atom_site_label_2
_geom_bond_distance
Cu1 N1 1.999(3)
Cu1 N4 2.017(3)
Cu1 N2 2.064(3)
Cu1 Cl2 2.3024(15)
Cu1 Cl1 2.5245(18)
N1 C1 1.343(6)
N1 C5 1.346(5)
C1 C2 1.371(7)
C1 H1 0.9300
C2 C3 1.362(8)
C2 H2 0.9300
C3 C4 1.388(7)
C3 H3 0.9300
C4 C5 1.382(6)
C4 H4 0.9300
C5 C6 1.497(6)
C6 N2 1.462(5)
C6 H07A 0.9700
C6 H07B 0.9700
N2 C7 1.300(5)
C7 N3 1.359(5)
C7 C8 1.482(5)
C8 C13 1.379(7)
C8 C9 1.399(7)
C9 C10 1.394(7)
C9 H9 0.9300
C10 C11 1.390(9)
C10 H10 0.9300
C11 C12 1.362(9)
C11 H11 0.9300
C12 C13 1.384(7)
C12 H12 0.9300
C13 C14 1.489(7)
C14 N3 1.453(5)
C14 H14A 0.9700
C14 H14B 0.9700
N3 C15 1.452(5)
C15 C16 1.491(6)
C15 H15A 0.9700
C15 H15B 0.9700
C16 N4 1.350(6)
C16 C17 1.392(6)
C17 C18 1.384(8)
C17 H17 0.9300
C18 C19 1.381(8)
C18 H18 0.9300
C19 C20 1.380(7)
C19 H19 0.9300
C20 N4 1.336(6)
C20 H20 0.9300

loop_
_geom_torsion_atom_site_label_1
_geom_torsion_atom_site_label_2
_geom_torsion_atom_site_label_3
_geom_torsion_atom_site_label_4
_geom_torsion
N4 Cu1 N1 C1 -107.6(12)
N2 Cu1 N1 C1 -162.1(4)
Cl2 Cu1 N1 C1 -7.9(4)
Cl1 Cu1 N1 C1 102.4(4)
N4 Cu1 N1 C5 78.2(13)
N2 Cu1 N1 C5 23.7(3)
Cl2 Cu1 N1 C5 178.0(3)
Cl1 Cu1 N1 C5 -71.7(3)
C5 N1 C1 C2 1.9(7)
Cu1 N1 C1 C2 -172.0(4)
N1 C1 C2 C3 -0.8(8)
C1 C2 C3 C4 -0.8(8)
C2 C3 C4 C5 1.1(8)
C1 N1 C5 C4 -1.5(6)
Cu1 N1 C5 C4 173.2(3)
C1 N1 C5 C6 178.9(4)
Cu1 N1 C5 C6 -6.4(5)
C3 C4 C5 N1 0.1(7)
C3 C4 C5 C6 179.6(4)
N1 C5 C6 N2 -24.0(5)
C4 C5 C6 N2 156.4(4)
C5 C6 N2 C7 -148.7(4)
C5 C6 N2 Cu1 40.7(4)
N1 Cu1 N2 C7 155.8(4)
N4 Cu1 N2 C7 -18.8(4)
Cl2 Cu1 N2 C7 78.2(5)
Cl1 Cu1 N2 C7 -112.9(4)
N1 Cu1 N2 C6 -35.4(3)
N4 Cu1 N2 C6 150.0(3)
Cl2 Cu1 N2 C6 -113.0(3)
Cl1 Cu1 N2 C6 55.9(3)
C6 N2 C7 N3 169.1(4)
Cu1 N2 C7 N3 -23.3(6)
C6 N2 C7 C8 -10.3(7)
Cu1 N2 C7 C8 157.2(3)
N2 C7 C8 C13 -178.7(4)
N3 C7 C8 C13 1.9(4)
N2 C7 C8 C9 -1.7(8)
N3 C7 C8 C9 178.8(4)
C13 C8 C9 C10 -2.9(7)
C7 C8 C9 C10 -179.5(4)
C8 C9 C10 C11 2.0(8)
C9 C10 C11 C12 -0.2(9)
C10 C11 C12 C13 -0.7(9)
C9 C8 C13 C12 2.0(7)
C7 C8 C13 C12 179.4(4)
C9 C8 C13 C14 -176.5(4)
C7 C8 C13 C14 0.9(5)
C11 C12 C13 C8 -0.2(8)
C11 C12 C13 C14 178.0(5)
C8 C13 C14 N3 -3.0(5)
C12 C13 C14 N3 178.6(5)
N2 C7 N3 C15 -2.8(6)
C8 C7 N3 C15 176.7(4)
N2 C7 N3 C14 176.4(4)
C8 C7 N3 C14 -4.0(5)
C13 C14 N3 C7 4.4(5)
C13 C14 N3 C15 -176.3(4)
C7 N3 C15 C16 83.4(5)
C14 N3 C15 C16 -95.8(5)
N3 C15 C16 N4 -79.4(5)
N3 C15 C16 C17 97.7(5)
N4 C16 C17 C18 -2.0(7)
C15 C16 C17 C18 -179.0(4)
C16 C17 C18 C19 1.7(7)
C17 C18 C19 C20 -0.6(8)
C18 C19 C20 N4 -0.2(8)
C19 C20 N4 C16 -0.1(7)
C19 C20 N4 Cu1 -173.4(4)
C17 C16 N4 C20 1.2(6)
C15 C16 N4 C20 178.3(4)
C17 C16 N4 Cu1 174.4(3)
C15 C16 N4 Cu1 -8.5(5)
N1 Cu1 N4 C20 172.4(11)
N2 Cu1 N4 C20 -133.9(3)
Cl2 Cu1 N4 C20 72.3(3)
Cl1 Cu1 N4 C20 -37.7(3)
N1 Cu1 N4 C16 -0.7(14)
N2 Cu1 N4 C16 53.0(3)
Cl2 Cu1 N4 C16 -100.9(3)
Cl1 Cu1 N4 C16 149.1(3)
